data_2010609
loop_
_publ_author_name
' Haruo Naruke '
' Norio Fukuda '
' Toshihiro Yamase '

_publ_section_title
;
 Na~10~(glycine)~2~[H~2~W~12~O~42~]&#x00B7;28H~2~O
;
_journal_issue 2
_journal_name_full 'Acta Crystallographica Section C'
_journal_page_first 177
_journal_page_last 178
_journal_paper_doi 10.1107/S0108270199014419
_journal_volume 56
_journal_year 2000
_chemical_formula_iupac 'Na10 (H2 W12 O42) , 2C2 H5 N O2 , 28H2 O'
_chemical_formula_moiety '2C2 H5 N O2 , H2 Na10 O42 W12  , 28H2 O'
_chemical_formula_sum 'C4 H68 N2 Na10 O74 W12'
_chemical_formula_weight 3764.65
_space_group_IT_number 2
_symmetry_cell_setting triclinic
_symmetry_space_group_name_Hall '-P 1'
_symmetry_space_group_name_H-M 'P -1'
_cell_angle_alpha 74.30(10)
_cell_angle_beta 79.60(10)
_cell_angle_gamma 66.00(10)
_cell_formula_units_Z 1
_cell_length_a 11.860(10)
_cell_length_b 12.600(10)
_cell_length_c 13.02(2)
_cell_measurement_reflns_used 25
_cell_measurement_temperature 298
_cell_measurement_theta_max 12.5
_cell_measurement_theta_min 10.0
_cell_volume 1706(4)
_computing_cell_refinement 'MSC/AFC Diffractometer Control Software'
_computing_data_collection
;MSC/AFC Diffractometer Control Software
(Molecular Structure Corporation, 1988)
;
_computing_data_reduction 'TEXSAN (Molecular Structure Corporation, 1989)'
_computing_molecular_graphics 'ORTEPII (Johnson, 1976)'
_computing_publication_material TEXSAN
_computing_structure_refinement TEXSAN
_computing_structure_solution 'SHELXS86 (Sheldrick, 1985)'
_diffrn_measurement_device_type 'Rigaku AFC-5S'
_diffrn_measurement_method \w--2\q
_diffrn_radiation_type 'Mo K\a'
_diffrn_radiation_wavelength .7107
_diffrn_reflns_av_R_equivalents .055
_diffrn_reflns_limit_h_max 15
_diffrn_reflns_limit_h_min 0
_diffrn_reflns_limit_k_max 16
_diffrn_reflns_limit_k_min -14
_diffrn_reflns_limit_l_max 16
_diffrn_reflns_limit_l_min -16
_diffrn_reflns_number 8194
_diffrn_reflns_theta_max 27.5
_diffrn_standards_decay_% 5.90
_diffrn_standards_interval_count 100
_diffrn_standards_number 3
_exptl_absorpt_coefficient_mu 20.356
_exptl_absorpt_correction_T_max .369
_exptl_absorpt_correction_T_min .108
_exptl_absorpt_correction_type psi-scan
_exptl_absorpt_process_details '(North, Phillips & Mathews, 1968)'
_exptl_crystal_colour colourless
_exptl_crystal_density_diffrn 3.664
_exptl_crystal_density_method 'not measured'
_exptl_crystal_description plate
_exptl_crystal_size_max .120
_exptl_crystal_size_mid .120
_exptl_crystal_size_min .050
_refine_diff_density_max 3.86
_refine_diff_density_min -4.63
_refine_ls_extinction_method none
_refine_ls_goodness_of_fit_ref 1.980
_refine_ls_hydrogen_treatment undef
_refine_ls_number_parameters 260
_refine_ls_number_reflns 7188
_refine_ls_R_factor_gt .0514
_refine_ls_shift/su_max .0010
_refine_ls_structure_factor_coef F
_refine_ls_weighting_details 'w = 1/[\s^2^(Fo) + 0.00036|Fo|^2^]'
_refine_ls_weighting_scheme calc
_refine_ls_wR_factor_ref .0629
_reflns_number_gt 7188
_reflns_number_total 7818
_reflns_threshold_expression F^2^>\s(F^2^)
_cod_data_source_file br1268.cif
_cod_data_source_block I
_cod_original_cell_volume 1706(8)
_cod_original_sg_symbol_H-M 'P -1         '
_cod_original_formula_sum 'C4 H68 N2 Na10 O74 W12 '
_cod_database_code 2010609

loop_
_symmetry_equiv_pos_as_xyz
x,y,z
-x,-y,-z

loop_
_atom_site_label
_atom_site_fract_x
_atom_site_fract_y
_atom_site_fract_z
_atom_site_U_iso_or_equiv
_atom_site_adp_type
_atom_site_calc_flag
_atom_site_refinement_flags
_atom_site_occupancy
_atom_site_disorder_assembly
_atom_site_disorder_group
_atom_site_type_symbol
W1 .75539(5) .50445(5) .61159(4) .00960(10) Uani d . 1.00 . . W
W2 .51645(5) .42682(5) .72593(4) .00850(10) Uani d . 1.00 . . W
W3 .79446(5) .20305(5) .59269(4) .00970(10) Uani d . 1.00 . . W
W4 .46896(5) .70252(5) .57356(4) .00800(10) Uani d . 1.00 . . W
W5 .43760(5) .87885(5) .28950(4) .01140(10) Uani d . 1.00 . . W
W6 .71520(5) .67256(5) .33326(4) .01020(10) Uani d . 1.00 . . W
Na1 1.0332(6) .5538(6) .1716(5) .025(2) Uani d . 1.00 . . Na
Na2 1.0067(7) .8522(6) .0351(5) .032(2) Uani d . 1.00 . . Na
Na3 .1387(6) 1.1040(7) .4424(6) .034(2) Uani d . 1.00 . . Na
Na4 .3179(6) 1.0175(6) .6566(5) .026(2) Uani d . 1.00 . . Na
Na5 .3968(6) .3278(6) 1.0399(5) .026(2) Uani d . 1.00 . . Na
O1 .6451(8) .6586(8) .6177(7) .010(2) Uiso d . 1.00 . . O
O2 .5428(8) .7436(8) .4330(8) .012(2) Uiso d . 1.00 . . O
O3 .4095(9) .8353(9) .6135(8) .019(2) Uiso d . 1.00 . . O
O4 .4537(8) .6003(8) .7131(8) .012(2) Uiso d . 1.00 . . O
O5 .5797(7) .5115(7) .5625(7) .007(2) Uiso d . 1.00 . . O
O6 .7795(8) .5602(8) .4585(8) .012(2) Uiso d . 1.00 . . O
O7 .8254(9) .5991(8) .2388(8) .015(2) Uiso d . 1.00 . . O
O8 .7696(9) .7800(9) .3374(9) .020(2) Uiso d . 1.00 . . O
O9 .5911(8) .7796(8) .2328(8) .015(2) Uiso d . 1.00 . . O
O10 .8853(9) .5023(9) .6543(8) .017(2) Uiso d . 1.00 . . O
O11 .6819(8) .4391(8) .7391(8) .014(2) Uiso d . 1.00 . . O
O12 .8168(8) .3471(8) .5774(7) .011(2) Uiso d . 1.00 . . O
O13 .9020(9) .1467(9) .4912(8) .018(2) Uiso d . 1.00 . . O
O14 .8802(9) .1231(9) .7047(9) .019(2) Uiso d . 1.00 . . O
O15 .7066(8) .0964(8) .6104(8) .012(2) Uiso d . 1.00 . . O
O16 .6626(8) .3064(8) .4679(8) .012(2) Uiso d . 1.00 . . O
O17 .6209(8) .2770(8) .6912(8) .012(2) Uiso d . 1.00 . . O
O18 .3832(8) .4408(8) .6673(8) .014(2) Uiso d . 1.00 . . O
O19 .4814(9) .3865(9) .8601(9) .021(2) Uiso d . 1.00 . . O
O20 .4803(9) .9861(9) .3164(8) .016(2) Uiso d . 1.00 . . O
O21 .3675(10) .9501(10) .1700(9) .024(2) Uiso d . 1.00 . . O
O22 .4980(10) .1210(10) 1.0250(10) .048(4) Uiso d . 1.00 . . O
O23 .5770(10) .3280(10) 1.0970(10) .037(3) Uiso d . 1.00 . . O
O24 .2190(10) .3280(10) .9790(10) .036(3) Uiso d . 1.00 . . O
O25 .2960(10) .5300(10) 1.0660(10) .054(4) Uiso d . 1.00 . . O
O26 .1170(10) 1.1460(10) .2600(10) .053(4) Uiso d . 1.00 . . O
O27 .0370(10) 1.3100(10) .4320(10) .040(3) Uiso d . 1.00 . . O
O28 .3309(10) 1.1058(10) .4723(9) .025(2) Uiso d . 1.00 . . O
O29 .1296(10) .9999(10) .6248(9) .025(2) Uiso d . 1.00 . . O
O30 .2950(10) .9320(10) .8400(10) .049(4) Uiso d . 1.00 . . O
O31 .7920(10) .8980(10) .0070(10) .054(4) Uiso d . 1.00 . . O
O32 1.0440(10) .9770(10) -.1210(10) .036(3) Uiso d . 1.00 . . O
O33 .9360(10) .3410(10) .0094(10) .029(3) Uiso d . 1.00 . . O
O34 .9950(10) .7480(10) .2117(9) .027(3) Uiso d . 1.00 . . O
O35 1.0080(10) .3980(10) .1215(10) .028(3) Uiso d . 1.00 . . O
O36 1.2200(10) .8110(10) .0800(10) .048(4) Uiso d . 1.00 . . O
O37 .3380(10) .2380(10) 1.2190(10) .045(3) Uiso d . 1.00 . . O
N1 .8470(10) .3580(10) .2870(10) .019(3) Uiso d . 1.00 . . N
C1 .9400(10) .3610(10) .0990(10) .020(3) Uiso d . 1.00 . . C
C2 .841(2) .333(2) .187(2) .031(4) Uiso d . 1.00 . . C

loop_
_atom_site_aniso_label
_atom_site_aniso_U_11
_atom_site_aniso_U_22
_atom_site_aniso_U_33
_atom_site_aniso_U_12
_atom_site_aniso_U_13
_atom_site_aniso_U_23
W1 .0097(2) .0112(3) .0097(3) -.0062(2) -.0003(2) -.0019(2)
W2 .0115(2) .0103(3) .0051(2) -.0064(2) .0020(2) -.0017(2)
W3 .0089(2) .0100(3) .0102(3) -.0041(2) .0006(2) -.0023(2)
W4 .0093(2) .0088(2) .0063(3) -.0045(2) .0015(2) -.0019(2)
W5 .0133(3) .0107(3) .0097(3) -.0062(2) .0010(2) -.0001(2)
W6 .0117(2) .0117(3) .0082(3) -.0072(2) .0034(2) -.0021(2)
Na1 .026(3) .034(4) .019(3) -.017(3) .001(3) -.006(3)
Na2 .046(4) .031(4) .019(4) -.019(3) .003(3) -.005(3)
Na3 .035(4) .039(4) .024(4) -.013(3) -.003(3) .000(3)
Na4 .028(3) .022(3) .029(4) -.009(3) -.006(3) -.006(3)
Na5 .028(3) .035(4) .019(3) -.018(3) -.001(3) -.002(3)

loop_
_atom_type_symbol
_atom_type_description
_atom_type_scat_dispersion_real
_atom_type_scat_dispersion_imag
_atom_type_scat_source
C C .003 .002
;International Tables for Crystallography
(1992, Vol. C, Tables 4.2.6.8 and 6.1.1.1)
;
H H .000 .000
;International Tables for Crystallography
(1992, Vol. C, Table 6.1.1.2)
;
N N .006 .003
;International Tables for Crystallography
(1992, Vol. C, Tables 4.2.6.8 and 6.1.1.1)
;
O O .011 .006
;International Tables for Crystallography
(1992, Vol. C, Tables 4.2.6.8 and 6.1.1.1)
;
W W -.849 6.872
;International Tables for Crystallography
(1992, Vol. C, Tables 4.2.6.8 and 6.1.1.1)
;
Na Na .036 .025
;International Tables for Crystallography
(1992, Vol. C, Tables 4.2.6.8 and 6.1.1.1)
;

loop_
_geom_angle_atom_site_label_1
_geom_angle_atom_site_label_2
_geom_angle_atom_site_label_3
_geom_angle_site_symmetry_1
_geom_angle_site_symmetry_3
_geom_angle
_geom_angle_publ_flag
O10 W1 O1 . . 101.0(4) no
O10 W1 O11 . . 102.0(4) no
O10 W1 O6 . . 101.4(4) no
O10 W1 O12 . . 101.4(4) no
O10 W1 O5 . . 177.2(4) no
O1 W1 O11 . . 92.1(4) no
O1 W1 O6 . . 88.0(4) no
O1 W1 O12 . . 157.3(4) no
O1 W1 O5 . . 77.0(3) no
O11 W1 O6 . . 156.2(4) no
O11 W1 O12 . . 86.6(4) no
O11 W1 O5 . . 76.2(4) no
O6 W1 O12 . . 84.3(4) no
O6 W1 O5 . . 80.7(3) no
O12 W1 O5 . . 80.7(3) no
O19 W2 O18 . . 103.5(5) no
O19 W2 O17 . . 102.1(5) no
O19 W2 O4 . . 98.1(4) no
O19 W2 O11 . . 96.1(4) no
O19 W2 O5 . . 165.0(4) no
O18 W2 O17 . . 95.3(4) no
O18 W2 O4 . . 91.2(4) no
O18 W2 O11 . . 160.0(4) no
O18 W2 O5 . . 87.5(4) no
O17 W2 O4 . . 156.6(4) no
O17 W2 O11 . . 84.1(4) no
O17 W2 O5 . . 86.6(4) no
O4 W2 O11 . . 82.2(4) no
O4 W2 O5 . . 71.2(3) no
O11 W2 O5 . . 72.5(3) no
O13 W3 O14 . . 100.4(5) no
O13 W3 O12 . . 99.5(4) no
O13 W3 O15 . . 95.7(4) no
O13 W3 O17 . . 163.7(4) no
O13 W3 O16 . . 87.1(4) no
O14 W3 O12 . . 97.0(4) no
O14 W3 O15 . . 95.4(4) no
O14 W3 O17 . . 93.3(4) no
O14 W3 O16 . . 171.8(4) no
O12 W3 O15 . . 158.3(4) no
O12 W3 O17 . . 87.4(4) no
O12 W3 O16 . . 84.9(4) no
O15 W3 O17 . . 74.1(4) no
O15 W3 O16 . . 80.5(4) no
O17 W3 O16 . . 78.8(3) no
O3 W4 O16 . 2_666 103.8(4) no
O3 W4 O2 . . 102.2(4) no
O3 W4 O4 . . 97.7(4) no
O3 W4 O1 . . 93.5(4) no
O3 W4 O5 . . 163.3(4) no
O16 W4 O2 2_666 . 96.6(4) no
O16 W4 O4 2_666 . 91.5(4) no
O16 W4 O1 2_666 . 162.4(4) no
O16 W4 O5 2_666 . 89.5(4) no
O2 W4 O4 . . 156.0(4) no
O2 W4 O1 . . 82.9(4) no
O2 W4 O5 . . 86.0(4) no
O4 W4 O1 . . 82.6(4) no
O4 W4 O5 . . 71.5(3) no
O1 W4 O5 . . 72.8(3) no
O21 W5 O20 . . 103.3(5) no
O21 W5 O9 . . 98.0(5) no
O21 W5 O15 . 2_666 100.1(5) no
O21 W5 O17 . 2_666 91.8(4) no
O21 W5 O2 . . 166.2(4) no
O20 W5 O9 . . 100.8(4) no
O20 W5 O15 . 2_666 95.9(4) no
O20 W5 O17 . 2_666 162.9(4) no
O20 W5 O2 . . 88.8(4) no
O9 W5 O15 . 2_666 151.8(4) no
O9 W5 O17 . 2_666 84.8(4) no
O9 W5 O2 . . 72.9(4) no
O15 W5 O17 2_666 2_666 73.2(3) no
O15 W5 O2 2_666 . 85.0(4) no
O17 W5 O2 2_666 . 77.3(3) no
O8 W6 O7 . . 101.2(5) no
O8 W6 O6 . . 99.1(4) no
O8 W6 O9 . . 94.6(4) no
O8 W6 O18 . 2_666 170.6(4) no
O8 W6 O2 . . 94.6(4) no
O7 W6 O6 . . 97.9(4) no
O7 W6 O9 . . 96.6(4) no
O7 W6 O18 . 2_666 86.7(4) no
O7 W6 O2 . . 162.5(4) no
O6 W6 O9 . . 157.7(4) no
O6 W6 O18 . 2_666 84.7(4) no
O6 W6 O2 . . 87.0(4) no
O9 W6 O18 . 2_666 79.3(4) no
O9 W6 O2 . . 74.4(4) no
O18 W6 O2 2_666 . 77.0(3) no
O35 C1 O33 . . 127.0(10) no
O35 C1 C2 . . 118.0(10) no
O33 C1 C2 . . 114.0(10) no
N1 C2 C1 . . 112.0(10) no

loop_
_geom_bond_atom_site_label_1
_geom_bond_atom_site_label_2
_geom_bond_site_symmetry_1
_geom_bond_site_symmetry_2
_geom_bond_distance
_geom_bond_publ_flag
W1 O10 . . 1.718(9) no
W1 O1 . . 1.864(9) no
W1 O11 . . 1.875(10) no
W1 O6 . . 1.936(10) no
W1 O12 . . 1.962(9) no
W1 O5 . . 2.249(8) no
W2 O19 . . 1.710(10) no
W2 O18 . . 1.802(9) no
W2 O17 . . 1.914(9) no
W2 O4 . . 1.972(9) no
W2 O11 . . 2.070(9) no
W2 O5 . . 2.253(9) no
W3 O13 . . 1.740(10) no
W3 O14 . . 1.760(10) no
W3 O12 . . 1.892(9) no
W3 O15 . . 1.957(9) no
W3 O17 . . 2.210(9) no
W3 O16 . . 2.213(9) no
W4 O3 . . 1.720(10) no
W4 O16 . 2_666 1.794(9) no
W4 O2 . . 1.913(10) no
W4 O4 . . 1.949(10) no
W4 O1 . . 2.079(9) no
W4 O5 . . 2.257(8) no
W5 O21 . . 1.740(10) no
W5 O20 . . 1.755(9) no
W5 O9 . . 1.894(10) no
W5 O15 . 2_666 1.924(9) no
W5 O17 . 2_666 2.276(9) no
W5 O2 . . 2.311(9) no
W6 O8 . . 1.736(10) no
W6 O7 . . 1.768(10) no
W6 O6 . . 1.888(9) no
W6 O9 . . 1.956(10) no
W6 O18 . 2_666 2.183(9) no
W6 O2 . . 2.203(9) no
O33 C1 . . 1.26(2) no
O35 C1 . . 1.20(2) no
N1 C2 . . 1.43(2) no
C1 C2 . . 1.56(2) no
Na1 O7 . . 2.350(10) yes
Na1 O35 . . 2.370(10) yes
Na1 O33 . 2_765 2.410(10) yes
Na1 O10 . 2_766 2.440(10) yes
Na1 O34 . . 2.490(10) yes
Na1 O25 . 1_654 3.10(2) yes
Na2 O32 . . 2.300(10) yes
Na2 O34 . . 2.330(10) yes
Na2 O31 . . 2.44(2) yes
Na2 O33 . 2_765 2.460(10) yes
Na2 O32 . 2_775 2.500(10) yes
Na2 O36 . . 2.52(2) yes
Na3 O26 . . 2.32(2) yes
Na3 O27 . . 2.35(2) yes
Na3 O29 . . 2.390(10) yes
Na3 O28 . . 2.390(10) yes
Na3 O13 . 1_465 2.620(10) yes
Na3 O15 . 2_666 2.630(10) yes
Na4 O3 . . 2.280(10) yes
Na4 O8 . 2_676 2.350(10) yes
Na4 O30 . . 2.35(2) yes
Na4 O28 . . 2.360(10) yes
Na4 O29 . . 2.450(10) yes
Na4 O20 . 2_676 2.460(10) yes
Na5 O24 . . 2.380(10) yes
Na5 O23 . . 2.380(10) yes
Na5 O37 . . 2.41(2) yes
Na5 O19 . . 2.420(10) yes
Na5 O25 . . 2.42(2) yes
Na5 O22 . . 2.43(2) yes

loop_
_geom_contact_atom_site_label_1
_geom_contact_atom_site_label_2
_geom_contact_distance
_geom_contact_site_symmetry_2
_geom_contact_publ_flag
N1 O7 2.85(2) . yes
N1 O18 2.98(2) 2_666 yes
N1 O27 2.98(2) 1_645 yes
N1 O16 3.04(2) . yes
N1 O13 3.16(2) . yes
N1 O26 3.26(2) 1_645 yes
O22 O30 3.02(2) 2_667 no
O22 O37 3.18(2) . no
O22 O22 3.28(3) 2_657 no
O23 O30 2.94(2) 2_667 no
O23 O25 3.00(2) 2_667 no
O23 O25 3.28(2) . no
O23 O36 3.30(2) 2_766 no
O24 O35 2.81(2) 1_456 no
O24 O31 2.86(2) 2_666 no
O24 O33 3.26(2) 1_456 no
O25 O33 2.77(2) 2_666 no
O26 O35 3.07(2) 1_465 no
O26 O37 3.19(2) 1_564 no
O26 O27 3.21(2) . no
O28 O37 3.27(2) 1_564 no
O28 O29 3.30(2) . no
O29 O32 3.26(2) 1_456 no
O30 O32 2.77(2) 1_456 no
O30 O31 3.07(2) 2_676 no
O30 O36 3.23(2) 1_456 no
O32 O34 3.21(2) 2_775 no
O32 O32 3.26(3) 2_775 no
O32 O36 3.26(2) 2_775 no
O33 O35 2.21(2) . no
O33 O34 3.22(2) 2_765 no
O34 O36 3.17(2) . no
